data_4086394
loop_
_publ_author_name
'Zhang, Yuanyuan'
'Williard, Paul G.'
'Bernskoetter, Wesley H.'

_publ_section_title
;
 Synthesis and Characterization of Pincer-Molybdenum Precatalysts for
 CO2Hydrogenation
;
_journal_issue 6
_journal_name_full Organometallics
_journal_page_first 860
_journal_paper_doi 10.1021/acs.organomet.5b00955
_journal_volume 35
_journal_year 2016
_chemical_formula_sum 'C32 H35 Mo N O2 P2'
_chemical_formula_weight 623.49
_chemical_name_common wb21jul14
_space_group_crystal_system monoclinic
_space_group_IT_number 14
_space_group_name_Hall '-P 2ybc'
_space_group_name_H-M_alt 'P 1 21/c 1'
_symmetry_space_group_name_Hall '-P 2ybc'
_symmetry_space_group_name_H-M 'P 1 21/c 1'
_atom_sites_solution_hydrogens mixed
_cell_angle_alpha 90
_cell_angle_beta 116.3139(13)
_cell_angle_gamma 90
_cell_formula_units_Z 4
_cell_length_a 12.9474(6)
_cell_length_b 18.0247(8)
_cell_length_c 13.6257(7)
_cell_measurement_reflns_used 5967
_cell_measurement_temperature 183.(2)
_cell_measurement_theta_max 21.6152
_cell_measurement_theta_min 2.8089
_cell_volume 2850.4(2)
_computing_cell_refinement 'SAINT V8.34A (Bruker AXS Inc., 2013)'
_computing_data_reduction 'SAINT V8.34A (Bruker AXS Inc., 2013)'
_computing_structure_refinement 'SHELXL-2013 (Sheldrick, 2013)'
_diffrn_ambient_temperature 183.(2)
_diffrn_detector_area_resol_mean 10.4167
_diffrn_measured_fraction_theta_full 0.998
_diffrn_measured_fraction_theta_max 0.998
_diffrn_measurement_device_type 'Bruker Quest D8'
_diffrn_radiation_wavelength 0.71073
_diffrn_reflns_av_R_equivalents 0.0746
_diffrn_reflns_av_unetI/netI 0.0415
_diffrn_reflns_limit_h_max 13
_diffrn_reflns_limit_h_min -13
_diffrn_reflns_limit_k_max 18
_diffrn_reflns_limit_k_min -18
_diffrn_reflns_limit_l_max 14
_diffrn_reflns_limit_l_min -14
_diffrn_reflns_number 22746
_diffrn_reflns_theta_full 21.70
_diffrn_reflns_theta_max 21.70
_diffrn_reflns_theta_min 2.13
_exptl_absorpt_coefficient_mu 0.603
_exptl_absorpt_correction_T_max 0.96
_exptl_absorpt_correction_T_min 0.80
_exptl_absorpt_correction_type multi-scan
_exptl_absorpt_process_details 'SADABS V2012/1 (Bruker AXS Inc.)'
_exptl_crystal_colour 'metallic light gold-bronze'
_exptl_crystal_density_diffrn 1.453
_exptl_crystal_density_method 'not measured'
_exptl_crystal_description diamond
_exptl_crystal_F_000 1288
_exptl_crystal_size_max 0.140
_exptl_crystal_size_mid 0.120
_exptl_crystal_size_min 0.060
_refine_diff_density_max 0.613
_refine_diff_density_min -0.497
_refine_ls_extinction_method none
_refine_ls_goodness_of_fit_ref 1.071
_refine_ls_hydrogen_treatment mixed
_refine_ls_matrix_type full
_refine_ls_number_parameters 355
_refine_ls_number_reflns 3352
_refine_ls_number_restraints 4
_refine_ls_restrained_S_all 1.071
_refine_ls_R_factor_all 0.0520
_refine_ls_R_factor_gt 0.0360
_refine_ls_shift/su_max 0.000
_refine_ls_shift/su_mean 0.000
_refine_ls_structure_factor_coef Fsqd
_refine_ls_weighting_details 'w=1/[\s^2^(Fo^2^)+(0.0438P)^2^+1.9886P] where P=(Fo^2^+2Fc^2^)/3'
_refine_ls_weighting_scheme calc
_refine_ls_wR_factor_gt 0.0794
_refine_ls_wR_factor_ref 0.0856
_reflns_number_gt 2726
_reflns_number_total 3352
_reflns_threshold_expression 'I > 2\s(I)'
_cod_data_source_file om5b00955_si_003.cif
_cod_data_source_block I
_cod_depositor_comments 'Adding full bibliography for 4086393--4086394.cif.'
_cod_database_code 4086394

loop_
_space_group_symop_operation_xyz
'x, y, z'
'-x, y+1/2, -z+1/2'
'-x, -y, -z'
'x, -y-1/2, z-1/2'

loop_
_atom_site_type_symbol
_atom_site_label
_atom_site_fract_x
_atom_site_fract_y
_atom_site_fract_z
_atom_site_U_iso_or_equiv
_atom_site_adp_type
_atom_site_calc_flag
_atom_site_refinement_flags_adp
_atom_site_refinement_flags_posn
_atom_site_occupancy
C C1 0.4991(4) 0.2825(2) 0.5728(4) 0.0231(11) Uani d . . 1
C C2 0.4184(4) 0.3388(2) 0.5393(4) 0.0268(12) Uani d . . 1
H H2 0.3391 0.3269 0.4983 0.032 Uiso calc U R 1
C C3 0.4509(4) 0.4126(3) 0.5644(4) 0.0334(13) Uani d . . 1
H H3 0.3944 0.4507 0.5394 0.04 Uiso calc U R 1
C C4 0.5648(4) 0.4302(3) 0.6252(4) 0.0358(13) Uani d . . 1
H H4 0.5873 0.4803 0.6445 0.043 Uiso calc U R 1
C C5 0.6464(4) 0.3747(3) 0.6583(4) 0.0418(14) Uani d . . 1
H H5 0.7256 0.3867 0.6996 0.05 Uiso calc U R 1
C C6 0.6133(4) 0.3017(3) 0.6316(4) 0.0383(14) Uani d . . 1
H H6 0.6704 0.2639 0.6542 0.046 Uiso calc U R 1
C C7 0.5389(4) 0.1447(2) 0.6723(4) 0.0233(11) Uani d . . 1
C C8 0.4873(4) 0.1405(2) 0.7411(4) 0.0303(12) Uani d . . 1
H H8 0.4086 0.1542 0.7147 0.036 Uiso calc U R 1
C C9 0.5476(4) 0.1167(3) 0.8479(4) 0.0373(13) Uani d . . 1
H H9 0.5108 0.1147 0.8946 0.045 Uiso calc U R 1
C C10 0.6613(4) 0.0961(2) 0.8866(4) 0.0326(13) Uani d . . 1
H H10 0.7033 0.08 0.9603 0.039 Uiso calc U R 1
C C11 0.7129(4) 0.0986(3) 0.8198(4) 0.0339(13) Uani d . . 1
H H11 0.7912 0.0839 0.8468 0.041 Uiso calc U R 1
C C12 0.6535(4) 0.1223(3) 0.7129(4) 0.0305(12) Uani d . . 1
H H12 0.691 0.1234 0.6667 0.037 Uiso calc U R 1
C C13 0.5315(4) 0.1631(3) 0.4533(4) 0.0313(12) Uani d . . 1
H H13A 0.5657 0.2093 0.4414 0.038 Uiso calc U R 1
H H13B 0.5954 0.1285 0.4953 0.038 Uiso calc U R 1
C C14 0.4563(4) 0.1287(3) 0.3436(4) 0.0308(12) Uani d . . 1
H H14A 0.4793 0.1489 0.2886 0.037 Uiso calc U R 1
H H14B 0.4702 0.0746 0.3483 0.037 Uiso calc U R 1
C C15 0.2685(4) 0.1032(3) 0.1983(4) 0.0324(12) Uani d . . 1
H H15A 0.293 0.0506 0.2079 0.039 Uiso calc U R 1
H H15B 0.2916 0.1255 0.1447 0.039 Uiso calc U R 1
C C16 0.1376(4) 0.1059(3) 0.1509(4) 0.0299(12) Uani d . . 1
H H16A 0.1064 0.0566 0.1201 0.036 Uiso calc U R 1
H H16B 0.1082 0.1421 0.0899 0.036 Uiso calc U R 1
C C17 -0.0232(4) 0.0585(2) 0.2363(4) 0.0252(11) Uani d . . 1
C C18 -0.0508(4) 0.0491(3) 0.3227(4) 0.0300(12) Uani d . . 1
H H18 -0.0168 0.0806 0.3849 0.036 Uiso calc U R 1
C C19 -0.1273(4) -0.0054(3) 0.3194(5) 0.0425(15) Uani d . . 1
H H19 -0.1462 -0.0109 0.3789 0.051 Uiso calc U R 1
C C20 -0.1760(4) -0.0518(3) 0.2305(5) 0.0478(16) Uani d . . 1
H H20 -0.2281 -0.0895 0.2287 0.057 Uiso calc U R 1
C C21 -0.1493(4) -0.0436(3) 0.1448(5) 0.0453(15) Uani d . . 1
H H21 -0.1829 -0.0756 0.0832 0.054 Uiso calc U R 1
C C22 -0.0734(4) 0.0112(3) 0.1474(4) 0.0344(13) Uani d . . 1
H H22 -0.0555 0.0165 0.0873 0.041 Uiso calc U R 1
C C23 -0.0151(4) 0.2091(2) 0.1749(4) 0.0241(11) Uani d . . 1
C C24 -0.0046(4) 0.2783(3) 0.2227(4) 0.0328(13) Uani d . . 1
H H24 0.0496 0.2853 0.2969 0.039 Uiso calc U R 1
C C25 -0.0721(4) 0.3374(3) 0.1639(4) 0.0401(14) Uani d . . 1
H H25 -0.0653 0.3842 0.1982 0.048 Uiso calc U R 1
C C26 -0.1484(4) 0.3280(3) 0.0564(4) 0.0370(13) Uani d . . 1
H H26 -0.1924 0.369 0.0152 0.044 Uiso calc U R 1
C C27 -0.1620(4) 0.2599(3) 0.0073(4) 0.0428(14) Uani d . . 1
H H27 -0.2163 0.2533 -0.067 0.051 Uiso calc U R 1
C C28 -0.0957(4) 0.2006(3) 0.0675(4) 0.0369(13) Uani d . . 1
H H28 -0.106 0.1532 0.0339 0.044 Uiso calc U R 1
C C29 0.3476(4) 0.0433(3) 0.4896(4) 0.0286(12) Uani d . D 1
H H29A 0.356(4) 0.042(2) 0.563(4) 0.034 Uiso d U D 1
H H29B 0.415(4) 0.034(2) 0.480(4) 0.034 Uiso d U D 1
C C30 0.2369(4) 0.0266(3) 0.4022(4) 0.0281(12) Uani d . D 1
H H30A 0.238(4) 0.004(2) 0.336(4) 0.034 Uiso d U D 1
H H30B 0.175(4) 0.017(2) 0.425(4) 0.034 Uiso d U D 1
C C31 0.2978(4) 0.2179(2) 0.3096(4) 0.0219(11) Uani d . . 1
H H31A 0.2315 0.2372 0.2437 0.026 Uiso calc U R 1
H H31B 0.361 0.2543 0.3443 0.026 Uiso calc U R 1
C C32 0.1549(4) 0.2013(3) 0.5296(4) 0.0282(12) Uani d . . 1
H H32 0.1127 0.2193 0.5666 0.034 Uiso calc U R 1
O O1 0.1843(3) 0.13480(18) 0.5390(2) 0.0304(8) Uani d . . 1
O O2 0.1807(2) 0.24474(16) 0.4717(2) 0.0267(8) Uani d . . 1
Mo Mo1 0.25799(3) 0.14978(2) 0.41818(3) 0.01779(15) Uani d . . 1
N N1 0.3311(3) 0.14204(19) 0.3051(3) 0.0228(9) Uani d . . 1
P P1 0.45317(10) 0.18516(6) 0.53646(10) 0.0211(3) Uani d . . 1
P P2 0.08264(10) 0.13191(6) 0.25116(10) 0.0214(3) Uani d . . 1

loop_
_atom_site_aniso_label
_atom_site_aniso_U_11
_atom_site_aniso_U_22
_atom_site_aniso_U_33
_atom_site_aniso_U_12
_atom_site_aniso_U_13
_atom_site_aniso_U_23
C1 0.021(3) 0.019(3) 0.025(3) 0.000(2) 0.007(2) 0.005(2)
C2 0.027(3) 0.026(3) 0.029(3) -0.008(3) 0.014(2) -0.001(2)
C3 0.033(3) 0.025(3) 0.043(3) 0.000(3) 0.017(3) 0.004(2)
C4 0.044(3) 0.019(3) 0.043(3) -0.012(3) 0.019(3) -0.005(2)
C5 0.030(3) 0.030(3) 0.048(4) -0.013(3) 0.001(3) -0.002(3)
C6 0.025(3) 0.024(3) 0.049(4) -0.002(2) 0.001(3) 0.000(3)
C7 0.026(3) 0.012(2) 0.026(3) -0.001(2) 0.006(2) -0.004(2)
C8 0.027(3) 0.030(3) 0.030(3) 0.005(2) 0.008(2) 0.004(2)
C9 0.048(4) 0.032(3) 0.033(3) -0.002(3) 0.019(3) 0.000(3)
C10 0.039(3) 0.021(3) 0.024(3) 0.000(2) 0.001(3) 0.004(2)
C11 0.026(3) 0.029(3) 0.026(3) 0.006(2) -0.006(3) -0.002(2)
C12 0.026(3) 0.031(3) 0.030(3) 0.005(2) 0.008(2) -0.004(2)
C13 0.020(3) 0.040(3) 0.033(3) 0.001(2) 0.011(2) 0.002(2)
C14 0.024(3) 0.040(3) 0.032(3) 0.002(2) 0.016(2) 0.000(2)
C15 0.033(3) 0.033(3) 0.034(3) -0.007(3) 0.017(2) -0.011(2)
C16 0.025(3) 0.032(3) 0.024(3) -0.003(2) 0.003(2) -0.005(2)
C17 0.016(2) 0.019(3) 0.031(3) 0.003(2) 0.002(2) 0.007(2)
C18 0.017(3) 0.028(3) 0.041(3) 0.001(2) 0.009(2) 0.006(2)
C19 0.026(3) 0.041(3) 0.060(4) 0.008(3) 0.020(3) 0.023(3)
C20 0.020(3) 0.032(3) 0.071(5) -0.011(3) 0.002(3) 0.021(3)
C21 0.030(3) 0.025(3) 0.052(4) -0.013(3) -0.007(3) 0.003(3)
C22 0.029(3) 0.031(3) 0.029(3) -0.003(3) -0.001(2) 0.011(2)
C23 0.018(2) 0.022(3) 0.030(3) -0.005(2) 0.008(2) 0.004(2)
C24 0.026(3) 0.032(3) 0.029(3) 0.001(3) 0.002(2) -0.003(2)
C25 0.027(3) 0.028(3) 0.053(4) 0.006(3) 0.007(3) 0.000(3)
C26 0.022(3) 0.031(3) 0.049(4) 0.002(2) 0.007(3) 0.013(3)
C27 0.030(3) 0.040(3) 0.037(3) -0.001(3) -0.005(3) 0.003(3)
C28 0.034(3) 0.025(3) 0.037(3) -0.006(3) 0.002(3) 0.001(3)
C29 0.029(3) 0.020(3) 0.035(3) 0.004(2) 0.013(3) 0.002(2)
C30 0.032(3) 0.018(3) 0.034(3) 0.003(2) 0.014(3) -0.003(2)
C31 0.019(2) 0.022(3) 0.022(3) -0.003(2) 0.006(2) 0.001(2)
C32 0.023(3) 0.038(3) 0.025(3) -0.005(3) 0.012(2) -0.010(3)
O1 0.0325(19) 0.031(2) 0.0279(19) -0.0023(16) 0.0138(16) -0.0010(15)
O2 0.0236(18) 0.0239(18) 0.031(2) -0.0007(15) 0.0105(16) -0.0052(16)
Mo1 0.0162(2) 0.0151(2) 0.0200(2) 0.00032(19) 0.00618(17) 0.00014(18)
N1 0.023(2) 0.023(2) 0.022(2) 0.0018(18) 0.0103(17) -0.0041(17)
P1 0.0180(6) 0.0192(7) 0.0223(7) 0.0004(5) 0.0054(5) -0.0001(5)
P2 0.0193(6) 0.0175(7) 0.0228(7) -0.0020(5) 0.0052(5) -0.0001(5)

loop_
_atom_type_symbol
_atom_type_description
_atom_type_scat_dispersion_real
_atom_type_scat_dispersion_imag
_atom_type_scat_source
C C 0.0033 0.0016 'International Tables Vol C Tables 4.2.6.8 and 6.1.1.4'
H H 0.0000 0.0000 'International Tables Vol C Tables 4.2.6.8 and 6.1.1.4'
N N 0.0061 0.0033 'International Tables Vol C Tables 4.2.6.8 and 6.1.1.4'
P P 0.1023 0.0942 'International Tables Vol C Tables 4.2.6.8 and 6.1.1.4'
Mo Mo -1.6832 0.6857 'International Tables Vol C Tables 4.2.6.8 and 6.1.1.4'
O O 0.0106 0.0060 'International Tables Vol C Tables 4.2.6.8 and 6.1.1.4'

loop_
_geom_angle_atom_site_label_1
_geom_angle_atom_site_label_2
_geom_angle_atom_site_label_3
_geom_angle
C6 C1 C2 117.9(4)
C6 C1 P1 121.9(4)
C2 C1 P1 120.1(3)
C1 C2 C3 121.2(4)
C1 C2 H2 119.4
C3 C2 H2 119.4
C4 C3 C2 119.8(5)
C4 C3 H3 120.1
C2 C3 H3 120.1
C3 C4 C5 119.5(4)
C3 C4 H4 120.2
C5 C4 H4 120.2
C4 C5 C6 120.1(5)
C4 C5 H5 120.0
C6 C5 H5 120.0
C1 C6 C5 121.3(5)
C1 C6 H6 119.3
C5 C6 H6 119.3
C8 C7 C12 117.9(4)
C8 C7 P1 116.8(3)
C12 C7 P1 125.2(4)
C7 C8 C9 121.2(5)
C7 C8 H8 119.4
C9 C8 H8 119.4
C10 C9 C8 119.8(5)
C10 C9 H9 120.1
C8 C9 H9 120.1
C11 C10 C9 119.9(5)
C11 C10 H10 120.1
C9 C10 H10 120.1
C10 C11 C12 120.9(5)
C10 C11 H11 119.6
C12 C11 H11 119.6
C11 C12 C7 120.3(5)
C11 C12 H12 119.8
C7 C12 H12 119.8
C14 C13 P1 113.8(3)
C14 C13 H13A 108.8
P1 C13 H13A 108.8
C14 C13 H13B 108.8
P1 C13 H13B 108.8
H13A C13 H13B 107.7
N1 C14 C13 114.0(4)
N1 C14 H14A 108.7
C13 C14 H14A 108.7
N1 C14 H14B 108.7
C13 C14 H14B 108.7
H14A C14 H14B 107.6
N1 C15 C16 114.9(4)
N1 C15 H15A 108.5
C16 C15 H15A 108.5
N1 C15 H15B 108.5
C16 C15 H15B 108.5
H15A C15 H15B 107.5
C15 C16 P2 114.4(3)
C15 C16 H16A 108.7
P2 C16 H16A 108.7
C15 C16 H16B 108.7
P2 C16 H16B 108.7
H16A C16 H16B 107.6
C18 C17 C22 118.1(4)
C18 C17 P2 116.9(4)
C22 C17 P2 125.0(4)
C19 C18 C17 120.7(5)
C19 C18 H18 119.7
C17 C18 H18 119.7
C20 C19 C18 120.3(5)
C20 C19 H19 119.9
C18 C19 H19 119.9
C21 C20 C19 119.8(5)
C21 C20 H20 120.1
C19 C20 H20 120.1
C20 C21 C22 120.2(5)
C20 C21 H21 119.9
C22 C21 H21 119.9
C21 C22 C17 121.0(5)
C21 C22 H22 119.5
C17 C22 H22 119.5
C28 C23 C24 118.0(4)
C28 C23 P2 121.2(4)
C24 C23 P2 120.7(3)
C23 C24 C25 121.0(4)
C23 C24 H24 119.5
C25 C24 H24 119.5
C26 C25 C24 119.7(5)
C26 C25 H25 120.2
C24 C25 H25 120.2
C25 C26 C27 120.6(5)
C25 C26 H26 119.7
C27 C26 H26 119.7
C26 C27 C28 119.3(5)
C26 C27 H27 120.4
C28 C27 H27 120.4
C23 C28 C27 121.4(5)
C23 C28 H28 119.3
C27 C28 H28 119.3
C30 C29 Mo1 71.5(3)
C30 C29 H29A 118.(3)
Mo1 C29 H29A 106.(3)
C30 C29 H29B 119.(3)
Mo1 C29 H29B 115.(3)
H29A C29 H29B 117.(4)
C29 C30 Mo1 71.2(3)
C29 C30 H30A 115.(3)
Mo1 C30 H30A 117.(3)
C29 C30 H30B 115.(3)
Mo1 C30 H30B 103.(3)
H30A C30 H30B 123.(4)
N1 C31 Mo1 69.9(2)
N1 C31 H31A 116.7
Mo1 C31 H31A 116.7
N1 C31 H31B 116.7
Mo1 C31 H31B 116.7
H31A C31 H31B 113.7
O1 C32 O2 120.6(4)
O1 C32 Mo1 60.2(2)
O2 C32 Mo1 60.5(2)
O1 C32 H32 119.7
O2 C32 H32 119.7
Mo1 C32 H32 176.4
C32 O1 Mo1 91.1(3)
C32 O2 Mo1 90.6(3)
N1 Mo1 C31 39.30(14)
N1 Mo1 C29 86.99(17)
C31 Mo1 C29 123.64(18)
N1 Mo1 C30 86.49(17)
C31 Mo1 C30 123.75(18)
C29 Mo1 C30 37.37(17)
N1 Mo1 O1 169.35(12)
C31 Mo1 O1 151.28(14)
C29 Mo1 O1 83.41(16)
C30 Mo1 O1 83.08(16)
N1 Mo1 O2 132.97(13)
C31 Mo1 O2 93.69(14)
C29 Mo1 O2 136.89(16)
C30 Mo1 O2 136.98(16)
O1 Mo1 O2 57.60(11)
N1 Mo1 P1 80.28(10)
C31 Mo1 P1 78.97(12)
C29 Mo1 P1 75.36(13)
C30 Mo1 P1 112.04(13)
O1 Mo1 P1 101.64(8)
O2 Mo1 P1 93.85(8)
N1 Mo1 P2 81.03(10)
C31 Mo1 P2 80.82(12)
C29 Mo1 P2 112.65(13)
C30 Mo1 P2 75.70(13)
O1 Mo1 P2 98.41(8)
O2 Mo1 P2 92.24(8)
P1 Mo1 P2 159.21(4)
N1 Mo1 C32 161.77(15)
C31 Mo1 C32 122.60(17)
C29 Mo1 C32 110.82(18)
C30 Mo1 C32 109.88(18)
O1 Mo1 C32 28.69(13)
O2 Mo1 C32 28.95(13)
P1 Mo1 C32 99.97(10)
P2 Mo1 C32 94.96(10)
C31 N1 C14 116.0(3)
C31 N1 C15 116.4(3)
C14 N1 C15 107.8(3)
C31 N1 Mo1 70.8(2)
C14 N1 Mo1 121.2(3)
C15 N1 Mo1 120.7(3)
C7 P1 C1 97.38(19)
C7 P1 C13 106.2(2)
C1 P1 C13 99.7(2)
C7 P1 Mo1 123.81(15)
C1 P1 Mo1 123.31(15)
C13 P1 Mo1 103.22(15)
C17 P2 C23 100.76(19)
C17 P2 C16 104.2(2)
C23 P2 C16 99.5(2)
C17 P2 Mo1 122.59(15)
C23 P2 Mo1 123.27(14)
C16 P2 Mo1 102.66(14)

loop_
_geom_bond_atom_site_label_1
_geom_bond_atom_site_label_2
_geom_bond_distance
C1 C6 1.377(6)
C1 C2 1.381(6)
C1 P1 1.848(4)
C2 C3 1.392(6)
C2 H2 0.95
C3 C4 1.370(6)
C3 H3 0.95
C4 C5 1.378(7)
C4 H4 0.95
C5 C6 1.383(7)
C5 H5 0.95
C6 H6 0.95
C7 C8 1.373(6)
C7 C12 1.395(6)
C7 P1 1.835(4)
C8 C9 1.380(6)
C8 H8 0.95
C9 C10 1.377(7)
C9 H9 0.95
C10 C11 1.348(7)
C10 H10 0.95
C11 C12 1.380(6)
C11 H11 0.95
C12 H12 0.95
C13 C14 1.509(6)
C13 P1 1.868(5)
C13 H13A 0.99
C13 H13B 0.99
C14 N1 1.486(5)
C14 H14A 0.99
C14 H14B 0.99
C15 N1 1.489(6)
C15 C16 1.523(6)
C15 H15A 0.99
C15 H15B 0.99
C16 P2 1.859(5)
C16 H16A 0.99
C16 H16B 0.99
C17 C18 1.383(6)
C17 C22 1.385(6)
C17 P2 1.851(4)
C18 C19 1.382(7)
C18 H18 0.95
C19 C20 1.373(7)
C19 H19 0.95
C20 C21 1.366(8)
C20 H20 0.95
C21 C22 1.382(7)
C21 H21 0.95
C22 H22 0.95
C23 C28 1.379(6)
C23 C24 1.385(6)
C23 P2 1.858(4)
C24 C25 1.386(6)
C24 H24 0.95
C25 C26 1.367(7)
C25 H25 0.95
C26 C27 1.371(7)
C26 H26 0.95
C27 C28 1.387(7)
C27 H27 0.95
C28 H28 0.95
C29 C30 1.431(7)
C29 Mo1 2.231(5)
C29 H29A 0.96(4)
C29 H29B 0.95(4)
C30 Mo1 2.235(5)
C30 H30A 1.00(4)
C30 H30B 0.99(4)
C31 N1 1.444(5)
C31 Mo1 2.154(4)
C31 H31A 0.99
C31 H31B 0.99
C32 O1 1.247(6)
C32 O2 1.257(5)
C32 Mo1 2.597(5)
C32 H32 0.95
O1 Mo1 2.255(3)
O2 Mo1 2.260(3)
Mo1 N1 2.141(3)
Mo1 P1 2.4040(12)
Mo1 P2 2.4201(12)

loop_
_geom_torsion_atom_site_label_1
_geom_torsion_atom_site_label_2
_geom_torsion_atom_site_label_3
_geom_torsion_atom_site_label_4
_geom_torsion
C6 C1 C2 C3 -0.3(7)
P1 C1 C2 C3 -179.2(4)
C1 C2 C3 C4 -1.3(7)
C2 C3 C4 C5 1.9(7)
C3 C4 C5 C6 -1.0(8)
C2 C1 C6 C5 1.2(8)
P1 C1 C6 C5 -179.9(4)
C4 C5 C6 C1 -0.6(8)
C12 C7 C8 C9 1.7(7)
P1 C7 C8 C9 -174.5(4)
C7 C8 C9 C10 -0.7(7)
C8 C9 C10 C11 -0.4(7)
C9 C10 C11 C12 0.5(7)
C10 C11 C12 C7 0.6(7)
C8 C7 C12 C11 -1.6(7)
P1 C7 C12 C11 174.2(3)
P1 C13 C14 N1 19.9(5)
N1 C15 C16 P2 -17.0(5)
C22 C17 C18 C19 -0.6(6)
P2 C17 C18 C19 -178.6(3)
C17 C18 C19 C20 0.7(7)
C18 C19 C20 C21 -0.4(7)
C19 C20 C21 C22 0.0(8)
C20 C21 C22 C17 0.1(7)
C18 C17 C22 C21 0.2(7)
P2 C17 C22 C21 178.1(4)
C28 C23 C24 C25 -0.8(7)
P2 C23 C24 C25 175.7(4)
C23 C24 C25 C26 -1.5(8)
C24 C25 C26 C27 2.5(8)
C25 C26 C27 C28 -1.3(8)
C24 C23 C28 C27 2.1(7)
P2 C23 C28 C27 -174.4(4)
C26 C27 C28 C23 -1.0(8)
O2 C32 O1 Mo1 -4.2(4)
O1 C32 O2 Mo1 4.2(4)
Mo1 C31 N1 C14 -116.1(3)
Mo1 C31 N1 C15 115.6(3)
C13 C14 N1 C31 49.3(5)
C13 C14 N1 C15 -178.3(4)
C13 C14 N1 Mo1 -33.1(5)
C16 C15 N1 C31 -52.4(5)
C16 C15 N1 C14 175.4(4)
C16 C15 N1 Mo1 30.0(5)
C8 C7 P1 C1 90.5(4)
C12 C7 P1 C1 -85.4(4)
C8 C7 P1 C13 -167.1(4)
C12 C7 P1 C13 17.0(4)
C8 C7 P1 Mo1 -48.4(4)
C12 C7 P1 Mo1 135.7(3)
C6 C1 P1 C7 47.5(4)
C2 C1 P1 C7 -133.6(4)
C6 C1 P1 C13 -60.4(4)
C2 C1 P1 C13 118.5(4)
C6 C1 P1 Mo1 -173.3(3)
C2 C1 P1 Mo1 5.6(5)
C14 C13 P1 C7 129.6(4)
C14 C13 P1 C1 -129.7(4)
C14 C13 P1 Mo1 -2.0(4)
C18 C17 P2 C23 -97.5(4)
C22 C17 P2 C23 84.7(4)
C18 C17 P2 C16 159.7(3)
C22 C17 P2 C16 -18.2(4)
C18 C17 P2 Mo1 44.2(4)
C22 C17 P2 Mo1 -133.7(3)
C28 C23 P2 C17 -56.2(4)
C24 C23 P2 C17 127.4(4)
C28 C23 P2 C16 50.4(4)
C24 C23 P2 C16 -126.0(4)
C28 C23 P2 Mo1 162.5(3)
C24 C23 P2 Mo1 -13.9(5)
C15 C16 P2 C17 -128.7(4)
C15 C16 P2 C23 127.5(4)
C15 C16 P2 Mo1 0.1(4)
